data_7059196
loop_
_publ_author_name
'Borah, Rakhimoni'
'Deori, Naranarayan'
'Brahma, Sanfaori'

_publ_section_title
;
 An efficient CO2 fixation reaction with epoxides catalysed by in situ
 formed blue vanadium catalyst from dioxovanadium(+5) complex: moisture
 enhanced and atmospheric oxygen retarded catalytic activity
;
_journal_issue 6
_journal_name_full 'New Journal of Chemistry'
_journal_page_first 2547
_journal_page_last 2554
_journal_paper_doi 10.1039/C9NJ04606B
_journal_volume 44
_journal_year 2020
_chemical_formula_moiety C9H9N2O4V
_chemical_formula_sum 'C9 H9 N2 O4 V'
_chemical_formula_weight 260.12
_space_group_crystal_system monoclinic
_space_group_IT_number 14
_space_group_name_Hall '-P 2yn'
_space_group_name_H-M_alt 'P 1 21/n 1'
_atom_sites_solution_hydrogens mixed
_audit_creation_method SHELXL-2018/3
_audit_update_record
;
2019-07-03 deposited with the CCDC.	2020-01-10 downloaded from the CCDC.
;
_cell_angle_alpha 90
_cell_angle_beta 99.047(2)
_cell_angle_gamma 90
_cell_formula_units_Z 4
_cell_length_a 7.3510(4)
_cell_length_b 11.8967(7)
_cell_length_c 11.1856(6)
_cell_measurement_reflns_used 1896
_cell_measurement_temperature 273(2)
_cell_measurement_theta_max 26.000
_cell_measurement_theta_min 3.106
_cell_volume 966.04(9)
_computing_cell_refinement 'Bruker SAINT'
_computing_data_collection 'Bruker APEX2'
_computing_data_reduction 'Bruker SAINT'
_computing_structure_refinement 'SHELXL-2018/3 (Sheldrick, 2018)'
_computing_structure_solution 'SHELXT 2014/5 (Sheldrick, 2014)'
_diffrn_ambient_temperature 273(2)
_diffrn_measured_fraction_theta_full 0.999
_diffrn_measured_fraction_theta_max 0.999
_diffrn_measurement_device_type 'Bruker APEX-II CCD'
_diffrn_measurement_method '\f and \w scans'
_diffrn_radiation_type MoK\a
_diffrn_radiation_wavelength 0.71073
_diffrn_reflns_av_R_equivalents 0.0640
_diffrn_reflns_av_unetI/netI 0.0394
_diffrn_reflns_Laue_measured_fraction_full 0.999
_diffrn_reflns_Laue_measured_fraction_max 0.999
_diffrn_reflns_limit_h_max 9
_diffrn_reflns_limit_h_min -9
_diffrn_reflns_limit_k_max 14
_diffrn_reflns_limit_k_min -14
_diffrn_reflns_limit_l_max 13
_diffrn_reflns_limit_l_min -13
_diffrn_reflns_number 11313
_diffrn_reflns_point_group_measured_fraction_full 0.999
_diffrn_reflns_point_group_measured_fraction_max 0.999
_diffrn_reflns_theta_full 25.242
_diffrn_reflns_theta_max 26.000
_diffrn_reflns_theta_min 3.106
_exptl_absorpt_coefficient_mu 1.026
_exptl_absorpt_correction_type none
_exptl_crystal_colour yellow
_exptl_crystal_density_diffrn 1.789
_exptl_crystal_density_meas 1.789
_exptl_crystal_description block
_exptl_crystal_F_000 528
_exptl_crystal_size_max 0.26
_exptl_crystal_size_mid 0.22
_exptl_crystal_size_min 0.20
_refine_diff_density_max 0.785
_refine_diff_density_min -0.446
_refine_diff_density_rms 0.106
_refine_ls_extinction_method none
_refine_ls_goodness_of_fit_ref 1.116
_refine_ls_hydrogen_treatment mixed
_refine_ls_matrix_type full
_refine_ls_number_parameters 141
_refine_ls_number_reflns 1896
_refine_ls_number_restraints 0
_refine_ls_restrained_S_all 1.116
_refine_ls_R_factor_all 0.0568
_refine_ls_R_factor_gt 0.0449
_refine_ls_shift/su_max 0.001
_refine_ls_shift/su_mean 0.000
_refine_ls_structure_factor_coef Fsqd
_refine_ls_weighting_details 'w=1/[\s^2^(Fo^2^)+(0.0308P)^2^+2.4912P] where P=(Fo^2^+2Fc^2^)/3'
_refine_ls_weighting_scheme calc
_refine_ls_wR_factor_gt 0.0956
_refine_ls_wR_factor_ref 0.1039
_reflns_Friedel_coverage 0.000
_reflns_number_gt 1603
_reflns_number_total 1896
_reflns_threshold_expression 'I > 2\s(I)'
_cod_data_source_file c9nj04606b2.cif
_cod_data_source_block shelx_CCDC1
_cod_depositor_comments
;Adding full bibliography for 7059195--7059196.cif.

 Adding full bibliography for 7059195--7059196.cif.
;
_cod_original_sg_symbol_H-M 'P 21/n'
_cod_database_code 7059196
_shelx_shelxl_version_number 2018/3
_shelx_space_group_comment
;
The symmetry employed for this shelxl refinement is uniquely defined
by the following loop, which should always be used as a source of
symmetry information in preference to the above space-group names.
They are only intended as comments.
;

loop_
_space_group_symop_operation_xyz
'x, y, z'
'-x+1/2, y+1/2, -z+1/2'
'-x, -y, -z'
'x-1/2, -y-1/2, z-1/2'

loop_
_atom_site_label
_atom_site_type_symbol
_atom_site_fract_x
_atom_site_fract_y
_atom_site_fract_z
_atom_site_U_iso_or_equiv
_atom_site_adp_type
_atom_site_occupancy
_atom_site_site_symmetry_order
_atom_site_calc_flag
_atom_site_refinement_flags_posn
_atom_site_refinement_flags_adp
C5 C 0.8191(3) 0.58009(12) 0.38510(15) 0.0119(6) Uani 1 1 d G .
C6 C 0.8662(3) 0.58672(12) 0.26970(16) 0.0138(6) Uani 1 1 d G .
H2 H 0.890214 0.656241 0.237528 0.017 Uiso 1 1 calc R U
C7 C 0.8773(3) 0.48944(16) 0.20240(13) 0.0155(7) Uani 1 1 d G .
H3 H 0.908717 0.493872 0.125195 0.019 Uiso 1 1 calc R U
C8 C 0.8413(3) 0.38552(13) 0.25049(16) 0.0161(7) Uani 1 1 d G .
H4 H 0.848727 0.320435 0.205460 0.019 Uiso 1 1 calc R U
C9 C 0.7943(3) 0.37889(12) 0.36588(16) 0.0146(6) Uani 1 1 d G .
H5 H 0.770234 0.309366 0.398059 0.018 Uiso 1 1 calc R U
C4 C 0.7832(3) 0.47617(15) 0.43319(12) 0.0116(6) Uani 1 1 d G .
C3 C 0.7363(4) 0.4636(3) 0.5532(3) 0.0123(6) Uani 1 1 d . .
C1 C 0.6623(4) 0.6179(3) 0.8030(3) 0.0119(6) Uani 1 1 d . .
C2 C 0.6280(4) 0.6056(3) 0.9293(3) 0.0149(6) Uani 1 1 d . .
H9A H 0.614942 0.527414 0.947272 0.022 Uiso 1 1 calc R U
H9B H 0.729715 0.636638 0.983606 0.022 Uiso 1 1 calc R U
H9C H 0.517065 0.644864 0.938860 0.022 Uiso 1 1 calc R U
N1 N 0.7130(3) 0.5494(2) 0.6212(2) 0.0106(5) Uani 1 1 d . .
N2 N 0.6747(4) 0.5273(2) 0.7364(2) 0.0127(5) Uani 1 1 d . .
O2 O 0.8254(3) 0.67581(18) 0.45059(19) 0.0140(5) Uani 1 1 d . .
O1 O 0.6841(3) 0.71309(17) 0.75834(19) 0.0139(5) Uani 1 1 d . .
O4 O 0.5214(3) 0.7705(2) 0.5267(2) 0.0224(5) Uani 1 1 d . .
O3 O 0.8564(3) 0.83738(19) 0.6237(2) 0.0192(5) Uani 1 1 d . .
V1 V 0.72470(7) 0.72803(4) 0.58466(5) 0.01132(17) Uani 1 1 d . .
H10 H 0.673(5) 0.465(3) 0.764(3) 0.012(9) Uiso 1 1 d . .
H11 H 0.727(5) 0.390(3) 0.583(3) 0.016(9) Uiso 1 1 d . .

loop_
_atom_site_aniso_label
_atom_site_aniso_U_11
_atom_site_aniso_U_22
_atom_site_aniso_U_33
_atom_site_aniso_U_23
_atom_site_aniso_U_13
_atom_site_aniso_U_12
C5 0.0069(14) 0.0148(15) 0.0124(15) -0.0015(12) -0.0035(11) 0.0017(12)
C6 0.0126(15) 0.0137(15) 0.0150(16) 0.0032(12) 0.0014(12) 0.0007(13)
C7 0.0121(15) 0.0220(17) 0.0124(15) 0.0001(12) 0.0017(12) 0.0035(13)
C8 0.0155(16) 0.0157(16) 0.0164(16) -0.0042(12) 0.0007(13) 0.0010(13)
C9 0.0128(15) 0.0144(15) 0.0151(16) 0.0010(12) -0.0021(12) -0.0008(13)
C4 0.0056(14) 0.0146(15) 0.0137(16) 0.0012(12) -0.0013(12) 0.0007(12)
C3 0.0081(14) 0.0109(15) 0.0172(16) 0.0021(12) -0.0007(12) -0.0025(12)
C1 0.0049(13) 0.0157(16) 0.0151(15) 0.0021(12) 0.0016(11) 0.0012(12)
C2 0.0149(15) 0.0159(16) 0.0148(16) -0.0007(12) 0.0052(12) 0.0004(13)
N1 0.0082(12) 0.0132(13) 0.0103(12) 0.0009(10) 0.0009(10) 0.0000(10)
N2 0.0142(13) 0.0118(14) 0.0127(13) 0.0034(11) 0.0037(10) 0.0010(11)
O2 0.0173(11) 0.0105(11) 0.0148(11) -0.0002(8) 0.0045(9) -0.0009(9)
O1 0.0178(11) 0.0115(11) 0.0135(11) 0.0012(8) 0.0058(9) -0.0006(9)
O4 0.0176(12) 0.0297(14) 0.0210(12) 0.0075(10) 0.0066(10) 0.0086(11)
O3 0.0245(13) 0.0152(12) 0.0203(12) -0.0029(9) 0.0114(10) -0.0051(10)
V1 0.0122(3) 0.0092(3) 0.0133(3) 0.0014(2) 0.0043(2) 0.0015(2)

loop_
_atom_type_symbol
_atom_type_description
_atom_type_scat_dispersion_real
_atom_type_scat_dispersion_imag
_atom_type_scat_source
C C 0.0033 0.0016 'International Tables Vol C Tables 4.2.6.8 and 6.1.1.4'
H H 0.0000 0.0000 'International Tables Vol C Tables 4.2.6.8 and 6.1.1.4'
N N 0.0061 0.0033 'International Tables Vol C Tables 4.2.6.8 and 6.1.1.4'
O O 0.0106 0.0060 'International Tables Vol C Tables 4.2.6.8 and 6.1.1.4'
V V 0.3005 0.5294 'International Tables Vol C Tables 4.2.6.8 and 6.1.1.4'

loop_
_geom_angle_atom_site_label_1
_geom_angle_atom_site_label_2
_geom_angle_atom_site_label_3
_geom_angle
O2 C5 C6 117.61(15)
O2 C5 C4 122.16(15)
C6 C5 C4 120.0
C5 C6 C7 120.0
C5 C6 H2 120.0
C7 C6 H2 120.0
C8 C7 C6 120.0
C8 C7 H3 120.0
C6 C7 H3 120.0
C7 C8 C9 120.0
C7 C8 H4 120.0
C9 C8 H4 120.0
C4 C9 C8 120.0
C4 C9 H5 120.0
C8 C9 H5 120.0
C9 C4 C5 120.0
C9 C4 C3 117.37(17)
C5 C4 C3 122.63(17)
N1 C3 C4 122.3(3)
N1 C3 H11 120(2)
C4 C3 H11 118(2)
O1 C1 N2 119.0(3)
O1 C1 C2 121.3(3)
N2 C1 C2 119.7(3)
C1 C2 H9A 109.5
C1 C2 H9B 109.5
H9A C2 H9B 109.5
C1 C2 H9C 109.5
H9A C2 H9C 109.5
H9B C2 H9C 109.5
C3 N1 N2 117.4(3)
C3 N1 V1 130.2(2)
N2 N1 V1 112.37(18)
C1 N2 N1 114.3(3)
C1 N2 H10 122(2)
N1 N2 H10 123(2)
C5 O2 V1 136.65(16)
C1 O1 V1 120.59(19)
O4 V1 O3 109.23(13)
O4 V1 O2 103.83(11)
O3 V1 O2 100.63(10)
O4 V1 O1 98.41(10)
O3 V1 O1 89.10(10)
O2 V1 O1 151.05(9)
O4 V1 N1 108.72(11)
O3 V1 N1 140.07(11)
O2 V1 N1 81.88(9)
O1 V1 N1 73.51(9)

loop_
_geom_bond_atom_site_label_1
_geom_bond_atom_site_label_2
_geom_bond_distance
C5 O2 1.351(2)
C5 C6 1.3900
C5 C4 1.3900
C6 C7 1.3900
C6 H2 0.9300
C7 C8 1.3900
C7 H3 0.9300
C8 C9 1.3900
C8 H4 0.9300
C9 C4 1.3900
C9 H5 0.9300
C4 C3 1.445(3)
C3 N1 1.300(4)
C3 H11 0.94(4)
C1 O1 1.258(4)
C1 N2 1.322(4)
C1 C2 1.480(4)
C2 H9A 0.9600
C2 H9B 0.9600
C2 H9C 0.9600
N1 N2 1.386(3)
N1 V1 2.169(3)
N2 H10 0.81(4)
O2 V1 1.879(2)
O1 V1 2.019(2)
O4 V1 1.614(2)
O3 V1 1.639(2)
